data_7110816
loop_
_publ_author_name
'Rees Jr., William S.'
'Luten, Henry A.'
'Just, Oliver'

_publ_section_title
;
 Synthesis and structural characterization of a volatile, intramolecularly
 coordinated monomeric homoleptic magnesium alkylamide
;
_journal_issue 9
_journal_name_full 'Chemical Communications'
_journal_page_first 735
_journal_paper_doi 10.1039/a909746e
_journal_year 2000
_chemical_formula_sum 'C16 H42 Mg N4 Si2'
_chemical_formula_weight 371.03
_chemical_name_systematic
; 
 ? 
;
_space_group_IT_number 2
_symmetry_cell_setting triclinic
_symmetry_space_group_name_Hall '-P 1'
_symmetry_space_group_name_H-M 'P -1'
_atom_sites_solution_hydrogens geom
_atom_sites_solution_primary direct
_atom_sites_solution_secondary difmap
_audit_creation_method SHELXL-97
_cell_angle_alpha 110.738(4)
_cell_angle_beta 92.948(4)
_cell_angle_gamma 92.182(4)
_cell_formula_units_Z 4
_cell_length_a 10.327(2)
_cell_length_b 15.066(3)
_cell_length_c 16.698(4)
_cell_measurement_temperature 293(2)
_cell_volume 2422.0(9)
_computing_structure_refinement 'SHELXL-97 (Sheldrick, 1997)'
_computing_structure_solution 'SHELXS-97 (Sheldrick, 1990)'
_diffrn_ambient_temperature 293(2)
_diffrn_measured_fraction_theta_full 0.995
_diffrn_measured_fraction_theta_max 0.995
_diffrn_radiation_monochromator graphite
_diffrn_radiation_source 'fine-focus sealed tube'
_diffrn_radiation_type MoK\a
_diffrn_radiation_wavelength 0.71073
_diffrn_reflns_av_R_equivalents 0.0273
_diffrn_reflns_av_sigmaI/netI 0.0446
_diffrn_reflns_limit_h_max 12
_diffrn_reflns_limit_h_min -12
_diffrn_reflns_limit_k_max 17
_diffrn_reflns_limit_k_min -17
_diffrn_reflns_limit_l_max 19
_diffrn_reflns_limit_l_min -19
_diffrn_reflns_number 18267
_diffrn_reflns_theta_full 25.00
_diffrn_reflns_theta_max 25.00
_diffrn_reflns_theta_min 1.31
_exptl_absorpt_coefficient_mu 0.177
_exptl_crystal_density_diffrn 1.017
_exptl_crystal_density_method 'not measured'
_exptl_crystal_F_000 824
_refine_diff_density_max 0.492
_refine_diff_density_min -0.208
_refine_diff_density_rms 0.040
_refine_ls_extinction_method none
_refine_ls_goodness_of_fit_ref 1.021
_refine_ls_hydrogen_treatment mixed
_refine_ls_matrix_type full
_refine_ls_number_parameters 467
_refine_ls_number_reflns 8489
_refine_ls_number_restraints 0
_refine_ls_restrained_S_all 1.021
_refine_ls_R_factor_all 0.0774
_refine_ls_R_factor_gt 0.0443
_refine_ls_shift/su_max 0.001
_refine_ls_shift/su_mean 0.000
_refine_ls_structure_factor_coef Fsqd
_refine_ls_weighting_details 'calc w=1/[\s^2^(Fo^2^)+(0.0683P)^2^+0.0975P] where P=(Fo^2^+2Fc^2^)/3'
_refine_ls_weighting_scheme calc
_refine_ls_wR_factor_gt 0.1111
_refine_ls_wR_factor_ref 0.1248
_reflns_number_gt 5688
_reflns_number_total 8489
_reflns_threshold_expression >2sigma(I)
_cod_data_source_file a909746esup1.cif
_cod_data_source_block just44
_cod_original_cell_volume 2422.1(9)
_cod_original_sg_symbol_H-M P-1
_cod_database_code 7110816

loop_
_symmetry_equiv_pos_as_xyz
'x, y, z'
'-x, -y, -z'

loop_
_atom_site_label
_atom_site_type_symbol
_atom_site_fract_x
_atom_site_fract_y
_atom_site_fract_z
_atom_site_U_iso_or_equiv
_atom_site_adp_type
_atom_site_occupancy
_atom_site_symmetry_multiplicity
_atom_site_calc_flag
_atom_site_refinement_flags
Mg1 Mg 0.15698(7) 0.74855(5) 0.45626(5) 0.03445(19) Uani 1 1 d .
Mg2 Mg 0.24191(7) 0.26132(5) 0.05737(5) 0.03155(18) Uani 1 1 d .
Si1 Si -0.10856(6) 0.67533(5) 0.32363(4) 0.04455(19) Uani 1 1 d .
Si2 Si 0.33304(7) 0.82316(5) 0.33052(5) 0.0456(2) Uani 1 1 d .
Si3 Si -0.07066(7) 0.26944(6) 0.08540(7) 0.0607(2) Uani 1 1 d .
Si4 Si 0.34276(8) 0.21767(6) 0.22887(5) 0.0517(2) Uani 1 1 d .
N1 N -0.03216(18) 0.72496(14) 0.42237(12) 0.0412(5) Uani 1 1 d .
N2 N 0.1430(2) 0.87044(16) 0.57501(12) 0.0467(5) Uani 1 1 d .
N3 N 0.31764(18) 0.77208(15) 0.40503(13) 0.0427(5) Uani 1 1 d .
N4 N 0.2159(2) 0.62586(17) 0.48692(17) 0.0606(6) Uani 1 1 d .
N5 N 0.05452(19) 0.23336(14) 0.02266(14) 0.0477(5) Uani 1 1 d .
N6 N 0.3200(2) 0.14528(15) -0.04566(13) 0.0495(5) Uani 1 1 d .
N7 N 0.35480(19) 0.27917(16) 0.16227(13) 0.0454(5) Uani 1 1 d .
N8 N 0.29411(19) 0.39678(13) 0.04174(12) 0.0395(5) Uani 1 1 d .
C1 C -0.1206(2) 0.7499(2) 0.49272(16) 0.0507(7) Uani 1 1 d .
H1A H -0.1094 0.7079 0.5232 0.055(5) Uiso 1 1 calc R
H1B H -0.2075 0.7395 0.4683 0.055(5) Uiso 1 1 calc R
C2 C -0.1024(2) 0.85092(19) 0.55605(16) 0.0510(7) Uani 1 1 d .
H2A H -0.1756 0.8644 0.5897 0.068(6) Uiso 1 1 calc R
H2B H -0.0999 0.8929 0.5250 0.068(6) Uiso 1 1 calc R
C3 C 0.0202(3) 0.8708(2) 0.61609(18) 0.0663(9) Uani 1 1 d .
H3A H 0.0155 0.9311 0.6601 0.085(8) Uiso 1 1 calc R
H3B H 0.0218 0.8245 0.6426 0.085(8) Uiso 1 1 calc R
C4 C 0.1504(3) 0.9525(2) 0.5447(2) 0.0768(10) Uani 1 1 d .
H4A H 0.0865 0.9423 0.4988 0.109(8) Uiso 1 1 calc R
H4B H 0.2342 0.9581 0.5254 0.109(8) Uiso 1 1 calc R
H4C H 0.1352 1.0093 0.5906 0.109(8) Uiso 1 1 calc R
C5 C 0.2534(3) 0.8851(3) 0.6370(2) 0.0950(13) Uani 1 1 d .
H5A H 0.2512 0.9458 0.6809 0.127(9) Uiso 1 1 calc R
H5B H 0.3318 0.8820 0.6089 0.127(9) Uiso 1 1 calc R
H5C H 0.2494 0.8371 0.6616 0.127(9) Uiso 1 1 calc R
C6 C -0.2117(3) 0.7606(2) 0.29443(19) 0.0691(9) Uani 1 1 d .
H6A H -0.2669 0.7888 0.3392 0.089(6) Uiso 1 1 calc R
H6B H -0.2630 0.7274 0.2428 0.089(6) Uiso 1 1 calc R
H6C H -0.1574 0.8087 0.2865 0.089(6) Uiso 1 1 calc R
C7 C -0.2212(3) 0.5699(2) 0.3115(2) 0.0777(10) Uani 1 1 d .
H7A H -0.1737 0.5228 0.3235 0.124(9) Uiso 1 1 calc R
H7B H -0.2593 0.5445 0.2543 0.124(9) Uiso 1 1 calc R
H7C H -0.2875 0.5891 0.3503 0.124(9) Uiso 1 1 calc R
C8 C 0.0123(3) 0.6315(2) 0.24015(16) 0.0572(8) Uani 1 1 d .
H8A H 0.0627 0.6841 0.2370 0.122(8) Uiso 1 1 calc R
H8B H -0.0325 0.5981 0.1859 0.122(8) Uiso 1 1 calc R
H8C H 0.0677 0.5901 0.2552 0.122(8) Uiso 1 1 calc R
C9 C 0.4410(3) 0.7439(2) 0.4356(2) 0.0621(8) Uani 1 1 d .
H9A H 0.4645 0.7871 0.4922 0.077(7) Uiso 1 1 calc R
H9B H 0.5070 0.7505 0.4002 0.077(7) Uiso 1 1 calc R
C10 C 0.4392(3) 0.6443(2) 0.4368(2) 0.0708(9) Uani 1 1 d .
H10A H 0.5261 0.6300 0.4465 0.077(7) Uiso 1 1 calc R
H10B H 0.4078 0.6016 0.3816 0.077(7) Uiso 1 1 calc R
C11 C 0.3580(3) 0.6255(3) 0.5031(2) 0.0723(9) Uani 1 1 d .
H11A H 0.3776 0.5655 0.5057 0.085(8) Uiso 1 1 calc R
H11B H 0.3830 0.6724 0.5577 0.085(8) Uiso 1 1 calc R
C12 C 0.1681(4) 0.5436(2) 0.4107(3) 0.1082(15) Uani 1 1 d .
H12A H 0.2056 0.5480 0.3614 0.105(7) Uiso 1 1 calc R
H12B H 0.0762 0.5431 0.4033 0.105(7) Uiso 1 1 calc R
H12C H 0.1917 0.4866 0.4183 0.105(7) Uiso 1 1 calc R
C13 C 0.1533(4) 0.6168(3) 0.5621(3) 0.1142(16) Uani 1 1 d .
H13A H 0.1761 0.5593 0.5690 0.136(10) Uiso 1 1 calc R
H13B H 0.0617 0.6160 0.5530 0.136(10) Uiso 1 1 calc R
H13C H 0.1822 0.6691 0.6123 0.136(10) Uiso 1 1 calc R
C14 C 0.4605(3) 0.9240(2) 0.3624(2) 0.0740(9) Uani 1 1 d .
H14A H 0.4367 0.9736 0.4120 0.099(7) Uiso 1 1 calc R
H14B H 0.4676 0.9472 0.3167 0.099(7) Uiso 1 1 calc R
H14C H 0.5416 0.9021 0.3745 0.099(7) Uiso 1 1 calc R
C15 C 0.3792(3) 0.7365(2) 0.22529(18) 0.0681(9) Uani 1 1 d .
H15A H 0.4621 0.7143 0.2329 0.111(8) Uiso 1 1 calc R
H15B H 0.3823 0.7672 0.1845 0.111(8) Uiso 1 1 calc R
H15C H 0.3165 0.6843 0.2052 0.111(8) Uiso 1 1 calc R
C16 C 0.1765(3) 0.8740(2) 0.31066(18) 0.0601(8) Uani 1 1 d .
H16A H 0.1054 0.8334 0.3132 0.107(7) Uiso 1 1 calc R
H16B H 0.1740 0.8792 0.2555 0.107(7) Uiso 1 1 calc R
H16C H 0.1710 0.9353 0.3532 0.107(7) Uiso 1 1 calc R
C17 C 0.0179(4) 0.1846(2) -0.0696(2) 0.0866(12) Uani 1 1 d .
H17A H 0.0300 0.2289 -0.0977 0.115(10) Uiso 1 1 calc R
H17B H -0.0720 0.1657 -0.0763 0.115(10) Uiso 1 1 calc R
C18 C 0.0926(4) 0.0980(3) -0.1140(3) 0.1087(16) Uani 1 1 d .
H18A H 0.0857 0.0563 -0.0829 0.106(10) Uiso 1 1 calc R
H18B H 0.0510 0.0659 -0.1695 0.106(10) Uiso 1 1 calc R
C19 C 0.2332(5) 0.1151(3) -0.1241(2) 0.0950(13) Uani 1 1 d .
H19A H 0.2630 0.0581 -0.1633 0.117(10) Uiso 1 1 calc R
H19B H 0.2408 0.1622 -0.1495 0.117(10) Uiso 1 1 calc R
C20 C 0.3317(3) 0.06681(19) -0.01354(19) 0.0620(8) Uani 1 1 d .
H20A H 0.2498 0.0517 0.0034 0.074(5) Uiso 1 1 calc R
H20B H 0.3935 0.0853 0.0344 0.074(5) Uiso 1 1 calc R
H20C H 0.3593 0.0127 -0.0576 0.074(5) Uiso 1 1 calc R
C21 C 0.4520(4) 0.1682(2) -0.0648(3) 0.0909(13) Uani 1 1 d .
H21A H 0.5073 0.1887 -0.0135 0.106(7) Uiso 1 1 calc R
H21B H 0.4497 0.2175 -0.0878 0.106(7) Uiso 1 1 calc R
H21C H 0.4843 0.1133 -0.1054 0.106(7) Uiso 1 1 calc R
C22 C -0.1832(4) 0.1693(3) 0.0859(4) 0.129(2) Uani 1 1 d .
H22A H -0.2142 0.1325 0.0287 0.163(12) Uiso 1 1 calc R
H22B H -0.2546 0.1944 0.1188 0.163(12) Uiso 1 1 calc R
H22C H -0.1381 0.1304 0.1106 0.163(12) Uiso 1 1 calc R
C23 C -0.1779(3) 0.3501(2) 0.0513(3) 0.0861(12) Uani 1 1 d .
H23A H -0.1277 0.4049 0.0528 0.107(7) Uiso 1 1 calc R
H23B H -0.2455 0.3688 0.0893 0.107(7) Uiso 1 1 calc R
H23C H -0.2146 0.3173 -0.0055 0.107(7) Uiso 1 1 calc R
C24 C -0.0080(3) 0.3366(2) 0.1995(2) 0.0777(10) Uani 1 1 d .
H24A H 0.0597 0.3036 0.2151 0.171(12) Uiso 1 1 calc R
H24B H -0.0766 0.3417 0.2364 0.171(12) Uiso 1 1 calc R
H24C H 0.0245 0.3984 0.2048 0.171(12) Uiso 1 1 calc R
C25 C 0.4726(3) 0.3436(3) 0.1801(2) 0.0716(9) Uani 1 1 d .
H25A H 0.5357 0.3125 0.1420 0.102(9) Uiso 1 1 calc R
H25B H 0.5070 0.3544 0.2369 0.102(9) Uiso 1 1 calc R
C26 C 0.4522(3) 0.4392(2) 0.1713(2) 0.0746(10) Uani 1 1 d .
H26A H 0.3818 0.4666 0.2041 0.102(9) Uiso 1 1 calc R
H26B H 0.5276 0.4798 0.1958 0.102(9) Uiso 1 1 calc R
C27 C 0.4248(3) 0.4374(2) 0.08142(19) 0.0571(7) Uani 1 1 d .
H27A H 0.4348 0.5005 0.0820 0.054(5) Uiso 1 1 calc R
H27B H 0.4880 0.4015 0.0463 0.054(5) Uiso 1 1 calc R
C28 C 0.2862(3) 0.3920(2) -0.04845(18) 0.0636(8) Uani 1 1 d .
H28A H 0.2038 0.3642 -0.0753 0.080(6) Uiso 1 1 calc R
H28B H 0.3526 0.3544 -0.0782 0.080(6) Uiso 1 1 calc R
H28C H 0.2973 0.4543 -0.0498 0.080(6) Uiso 1 1 calc R
C29 C 0.1948(3) 0.46113(18) 0.0853(2) 0.0570(8) Uani 1 1 d .
H29A H 0.2152 0.5230 0.0850 0.057(5) Uiso 1 1 calc R
H29B H 0.1930 0.4636 0.1428 0.057(5) Uiso 1 1 calc R
H29C H 0.1121 0.4382 0.0560 0.057(5) Uiso 1 1 calc R
C30 C 0.1981(3) 0.1313(2) 0.1968(2) 0.0686(9) Uani 1 1 d .
H30A H 0.1298 0.1570 0.1732 0.143(10) Uiso 1 1 calc R
H30B H 0.1704 0.1197 0.2457 0.143(10) Uiso 1 1 calc R
H30C H 0.2205 0.0734 0.1551 0.143(10) Uiso 1 1 calc R
C31 C 0.4896(4) 0.1484(3) 0.2325(2) 0.0963(13) Uani 1 1 d .
H31A H 0.4985 0.1024 0.1772 0.119(8) Uiso 1 1 calc R
H31B H 0.4794 0.1174 0.2726 0.119(8) Uiso 1 1 calc R
H31C H 0.5650 0.1906 0.2496 0.119(8) Uiso 1 1 calc R
C32 C 0.3287(4) 0.2971(3) 0.34345(19) 0.0784(10) Uani 1 1 d .
H32A H 0.3947 0.3471 0.3593 0.114(8) Uiso 1 1 calc R
H32B H 0.3384 0.2611 0.3798 0.114(8) Uiso 1 1 calc R
H32C H 0.2459 0.3232 0.3491 0.114(8) Uiso 1 1 calc R

loop_
_atom_site_aniso_label
_atom_site_aniso_U_11
_atom_site_aniso_U_22
_atom_site_aniso_U_33
_atom_site_aniso_U_23
_atom_site_aniso_U_13
_atom_site_aniso_U_12
Mg1 0.0295(4) 0.0403(4) 0.0308(4) 0.0091(3) 0.0046(3) 0.0009(3)
Mg2 0.0323(4) 0.0330(4) 0.0307(4) 0.0126(3) 0.0039(3) 0.0036(3)
Si1 0.0295(4) 0.0557(5) 0.0364(4) 0.0017(3) 0.0024(3) -0.0003(3)
Si2 0.0420(4) 0.0499(4) 0.0428(4) 0.0141(3) 0.0094(3) -0.0065(3)
Si3 0.0307(4) 0.0462(4) 0.1159(7) 0.0419(5) 0.0060(4) 0.0023(3)
Si4 0.0525(5) 0.0726(5) 0.0385(4) 0.0282(4) 0.0063(3) 0.0209(4)
N1 0.0285(10) 0.0563(13) 0.0330(11) 0.0085(10) 0.0074(8) 0.0002(9)
N2 0.0409(12) 0.0560(14) 0.0328(11) 0.0035(10) -0.0004(9) 0.0016(10)
N3 0.0283(10) 0.0580(13) 0.0428(12) 0.0185(10) 0.0074(9) 0.0032(9)
N4 0.0546(15) 0.0596(15) 0.0775(17) 0.0362(14) 0.0068(13) 0.0063(12)
N5 0.0380(12) 0.0409(12) 0.0585(14) 0.0134(10) -0.0124(10) -0.0017(9)
N6 0.0642(15) 0.0431(12) 0.0417(12) 0.0135(10) 0.0148(11) 0.0120(11)
N7 0.0330(11) 0.0663(14) 0.0394(12) 0.0224(10) -0.0010(9) 0.0026(10)
N8 0.0415(11) 0.0348(11) 0.0407(11) 0.0113(9) 0.0084(9) -0.0002(9)
C1 0.0359(14) 0.0677(18) 0.0428(15) 0.0125(14) 0.0104(12) -0.0038(13)
C2 0.0399(15) 0.0620(18) 0.0448(15) 0.0093(14) 0.0138(12) 0.0083(13)
C3 0.068(2) 0.074(2) 0.0420(16) 0.0014(14) 0.0139(15) 0.0044(16)
C4 0.085(2) 0.0528(19) 0.080(2) 0.0056(17) 0.0236(19) 0.0020(17)
C5 0.065(2) 0.122(3) 0.057(2) -0.016(2) -0.0137(18) 0.005(2)
C6 0.0534(18) 0.097(2) 0.0474(17) 0.0135(16) -0.0001(14) 0.0177(17)
C7 0.0533(19) 0.077(2) 0.078(2) -0.0012(18) 0.0087(17) -0.0222(17)
C8 0.0441(15) 0.0682(19) 0.0423(15) -0.0015(14) 0.0084(13) 0.0003(14)
C9 0.0348(15) 0.095(2) 0.064(2) 0.0366(18) 0.0075(13) 0.0051(15)
C10 0.0524(18) 0.093(3) 0.074(2) 0.034(2) 0.0128(16) 0.0316(17)
C11 0.064(2) 0.081(2) 0.084(2) 0.044(2) 0.0077(18) 0.0236(17)
C12 0.100(3) 0.044(2) 0.164(4) 0.021(2) -0.028(3) 0.0043(19)
C13 0.095(3) 0.143(4) 0.165(4) 0.122(4) 0.042(3) 0.029(3)
C14 0.063(2) 0.068(2) 0.089(2) 0.0283(18) 0.0020(18) -0.0194(17)
C15 0.072(2) 0.076(2) 0.0526(18) 0.0157(16) 0.0244(16) -0.0052(17)
C16 0.0646(19) 0.0640(19) 0.0537(17) 0.0237(15) 0.0033(14) 0.0035(15)
C17 0.080(2) 0.068(2) 0.083(2) -0.002(2) -0.045(2) 0.0113(19)
C18 0.112(4) 0.079(3) 0.082(3) -0.029(2) -0.053(3) 0.018(2)
C19 0.143(4) 0.080(3) 0.0444(19) -0.0018(17) -0.002(2) 0.046(3)
C20 0.080(2) 0.0427(16) 0.0637(19) 0.0163(14) 0.0172(16) 0.0138(15)
C21 0.102(3) 0.067(2) 0.115(3) 0.035(2) 0.074(3) 0.028(2)
C22 0.056(2) 0.083(3) 0.283(6) 0.110(4) 0.018(3) -0.006(2)
C23 0.0472(18) 0.066(2) 0.156(4) 0.054(2) 0.000(2) 0.0118(16)
C24 0.075(2) 0.084(2) 0.088(2) 0.042(2) 0.039(2) 0.0297(19)
C25 0.0432(17) 0.112(3) 0.067(2) 0.045(2) -0.0132(15) -0.0100(17)
C26 0.061(2) 0.081(2) 0.073(2) 0.0244(18) -0.0208(17) -0.0369(17)
C27 0.0450(16) 0.0591(18) 0.0692(19) 0.0262(15) 0.0088(14) -0.0104(13)
C28 0.091(2) 0.0549(18) 0.0540(18) 0.0300(15) 0.0069(16) 0.0077(16)
C29 0.0534(17) 0.0368(14) 0.081(2) 0.0189(14) 0.0191(15) 0.0020(13)
C30 0.083(2) 0.071(2) 0.064(2) 0.0365(17) 0.0143(17) 0.0075(18)
C31 0.092(3) 0.138(4) 0.086(3) 0.069(3) 0.012(2) 0.054(3)
C32 0.092(3) 0.099(3) 0.0451(18) 0.0264(17) 0.0055(17) 0.011(2)

loop_
_atom_type_symbol
_atom_type_description
_atom_type_scat_dispersion_real
_atom_type_scat_dispersion_imag
_atom_type_scat_source
C C 0.0033 0.0016 'International Tables Vol C Tables 4.2.6.8 and 6.1.1.4'
H H 0.0000 0.0000 'International Tables Vol C Tables 4.2.6.8 and 6.1.1.4'
N N 0.0061 0.0033 'International Tables Vol C Tables 4.2.6.8 and 6.1.1.4'
Mg Mg 0.0486 0.0363 'International Tables Vol C Tables 4.2.6.8 and 6.1.1.4'
Si Si 0.0817 0.0704 'International Tables Vol C Tables 4.2.6.8 and 6.1.1.4'

loop_
_geom_angle_atom_site_label_1
_geom_angle_atom_site_label_2
_geom_angle_atom_site_label_3
_geom_angle
N3 Mg1 N1 137.57(9)
N3 Mg1 N4 98.19(9)
N1 Mg1 N4 105.86(9)
N3 Mg1 N2 106.97(9)
N1 Mg1 N2 97.20(8)
N4 Mg1 N2 109.71(10)
N5 Mg2 N7 136.01(9)
N5 Mg2 N6 99.40(9)
N7 Mg2 N6 105.98(9)
N5 Mg2 N8 106.35(9)
N7 Mg2 N8 98.57(9)
N6 Mg2 N8 109.07(8)
N1 Si1 C6 112.34(12)
N1 Si1 C7 113.67(13)
C6 Si1 C7 105.35(16)
N1 Si1 C8 110.66(11)
C6 Si1 C8 108.38(14)
C7 Si1 C8 106.05(14)
N3 Si2 C14 113.65(13)
N3 Si2 C15 112.23(13)
C14 Si2 C15 105.72(14)
N3 Si2 C16 110.58(11)
C14 Si2 C16 106.18(15)
C15 Si2 C16 108.11(14)
N5 Si3 C22 113.55(17)
N5 Si3 C24 110.19(13)
C22 Si3 C24 107.4(2)
N5 Si3 C23 113.28(15)
C22 Si3 C23 104.81(16)
C24 Si3 C23 107.21(17)
N7 Si4 C30 111.49(12)
N7 Si4 C32 112.52(14)
C30 Si4 C32 107.46(15)
N7 Si4 C31 112.94(14)
C30 Si4 C31 107.36(18)
C32 Si4 C31 104.64(17)
C1 N1 Si1 113.95(16)
C1 N1 Mg1 116.64(15)
Si1 N1 Mg1 129.35(10)
C5 N2 C3 110.6(2)
C5 N2 C4 106.2(3)
C3 N2 C4 108.9(2)
C5 N2 Mg1 113.65(18)
C3 N2 Mg1 114.31(17)
C4 N2 Mg1 102.48(16)
C9 N3 Si2 114.65(16)
C9 N3 Mg1 117.52(16)
Si2 N3 Mg1 127.82(11)
C12 N4 C11 110.8(3)
C12 N4 C13 107.6(3)
C11 N4 C13 107.8(3)
C12 N4 Mg1 104.0(2)
C11 N4 Mg1 113.23(18)
C13 N4 Mg1 113.3(2)
C17 N5 Si3 115.3(2)
C17 N5 Mg2 117.1(2)
Si3 N5 Mg2 127.19(12)
C20 N6 C19 110.1(3)
C20 N6 C21 105.9(2)
C19 N6 C21 110.0(3)
C20 N6 Mg2 106.02(16)
C19 N6 Mg2 111.31(18)
C21 N6 Mg2 113.25(19)
C25 N7 Si4 114.28(17)
C25 N7 Mg2 118.30(17)
Si4 N7 Mg2 126.92(12)
C29 N8 C28 106.6(2)
C29 N8 C27 109.7(2)
C28 N8 C27 108.5(2)
C29 N8 Mg2 104.77(14)
C28 N8 Mg2 114.16(15)
C27 N8 Mg2 112.83(16)
N1 C1 C2 115.4(2)
C1 C2 C3 114.3(2)
N2 C3 C2 115.2(2)
N3 C9 C10 115.7(2)
C9 C10 C11 116.1(3)
N4 C11 C10 115.2(3)
N5 C17 C18 115.3(3)
C19 C18 C17 116.9(3)
N6 C19 C18 116.6(3)
N7 C25 C26 115.0(2)
C27 C26 C25 116.0(3)
N8 C27 C26 115.0(2)

loop_
_geom_bond_atom_site_label_1
_geom_bond_atom_site_label_2
_geom_bond_distance
Mg1 N3 1.982(2)
Mg1 N1 1.988(2)
Mg1 N4 2.185(2)
Mg1 N2 2.190(2)
Mg2 N5 1.977(2)
Mg2 N7 1.983(2)
Mg2 N6 2.188(2)
Mg2 N8 2.198(2)
Si1 N1 1.688(2)
Si1 C6 1.875(3)
Si1 C7 1.877(3)
Si1 C8 1.878(3)
Si2 N3 1.690(2)
Si2 C14 1.877(3)
Si2 C15 1.878(3)
Si2 C16 1.879(3)
Si3 N5 1.689(2)
Si3 C22 1.872(3)
Si3 C24 1.879(4)
Si3 C23 1.887(3)
Si4 N7 1.687(2)
Si4 C30 1.867(3)
Si4 C32 1.880(3)
Si4 C31 1.883(3)
N1 C1 1.476(3)
N2 C5 1.455(4)
N2 C3 1.472(3)
N2 C4 1.494(4)
N3 C9 1.481(3)
N4 C12 1.473(4)
N4 C11 1.479(4)
N4 C13 1.487(4)
N5 C17 1.474(4)
N6 C20 1.467(3)
N6 C19 1.468(4)
N6 C21 1.472(4)
N7 C25 1.476(4)
N8 C29 1.474(3)
N8 C28 1.480(3)
N8 C27 1.481(3)
C1 C2 1.513(4)
C2 C3 1.525(4)
C9 C10 1.506(4)
C10 C11 1.520(4)
C17 C18 1.516(5)
C18 C19 1.494(6)
C25 C26 1.521(4)
C26 C27 1.502(4)
